data_2244214
loop_
_publ_author_name
'Madhan, S.'
'NizamMohideen, M.'
'Pavunkumar, Vinayagam'
'Arasambattu MohanaKrishnan, K.'

_publ_section_title
;
 Crystal structures of two new carbazole derivatives: ethyl
 9-(benzenesulfonyl)-2-(4-fluoro-2-nitrophenyl)-6-methoxy-9<i>H</i>-carbazole-3-carboxylate
 and 12-(benzenesulfonyl)-12<i>H</i>-quinolino[4,3-<i>b</i>]carbazole
;
_journal_coeditor_code PK2671
_journal_issue 12
_journal_name_full 'Acta Crystallographica Section E'
_journal_page_first
;
;
_journal_paper_doi 10.1107/S2056989022010684
_journal_volume 78
_journal_year 2022
_chemical_formula_iupac 'C28 H21 F N2 O7 S'
_chemical_formula_moiety 'C28 H21 F N2 O7 S'
_chemical_formula_sum 'C28 H21 F N2 O7 S'
_chemical_formula_weight 548.53
_chemical_name_systematic
;Ethyl
9-(benzenesulfonyl)-2-(4-fluoro-2-nitrophenyl)-6-methoxy-9<i>H</i>-carbazole-3-carboxylate
;
_space_group_crystal_system triclinic
_space_group_IT_number 2
_space_group_name_Hall '-P 1'
_space_group_name_H-M_alt 'P -1'
_atom_sites_solution_hydrogens geom
_audit_creation_method SHELXL-2018/3
_cell_angle_alpha 101.569(4)
_cell_angle_beta 93.086(4)
_cell_angle_gamma 92.481(4)
_cell_formula_units_Z 2
_cell_length_a 8.1589(9)
_cell_length_b 12.2053(13)
_cell_length_c 12.9129(13)
_cell_measurement_reflns_used 9133
_cell_measurement_temperature 298(2)
_cell_measurement_theta_max 20.57
_cell_measurement_theta_min 2.89
_cell_volume 1256.0(2)
_computing_cell_refinement
;
APEX3/SAINT (Bruker, 2016)
;
_computing_data_collection
;
APEX3 (Bruker, 2016)
;
_computing_data_reduction
;
SAINT/XPREP (Bruker, 2016)
;
_computing_molecular_graphics
;
ORTEP-3 for Windows (Farrugia, 2012) and Mercury (Macrae <i>et al.</i>,
2020)
;
_computing_publication_material
;
WinGX (Farrugia, 2012), publCIF (Westrip, 2010) and PLATON (Spek,
2020)
;
_computing_structure_refinement
;
<i>SHELXL2018/3</i> (Sheldrick, 2015)
;
_computing_structure_solution
;
<i>SHELXT2018/2</i> (Sheldrick, 2008)
;
_diffrn_ambient_temperature 298(2)
_diffrn_measured_fraction_theta_full 0.996
_diffrn_measured_fraction_theta_max 0.997
_diffrn_measurement_device_type 'Bruker D8 Venture diffractometer with Photon II detector'
_diffrn_measurement_method '\w and \f scan'
_diffrn_radiation_monochromator graphite
_diffrn_radiation_source 'fine-focus sealed tube'
_diffrn_radiation_type MoK\a
_diffrn_radiation_wavelength 0.71073
_diffrn_reflns_av_R_equivalents 0.0507
_diffrn_reflns_av_unetI/netI 0.0363
_diffrn_reflns_limit_h_max 10
_diffrn_reflns_limit_h_min -10
_diffrn_reflns_limit_k_max 15
_diffrn_reflns_limit_k_min -15
_diffrn_reflns_limit_l_max 16
_diffrn_reflns_limit_l_min -16
_diffrn_reflns_number 31739
_diffrn_reflns_theta_full 25.242
_diffrn_reflns_theta_max 26.500
_diffrn_reflns_theta_min 3.227
_exptl_absorpt_coefficient_mu 0.189
_exptl_absorpt_correction_T_max 0.965
_exptl_absorpt_correction_T_min 0.923
_exptl_absorpt_correction_type multi-scan
_exptl_absorpt_process_details
;
(SADABS; Bruker, 2016)
;
_exptl_crystal_colour 'Pale Yellow'
_exptl_crystal_density_diffrn 1.450
_exptl_crystal_description Solid
_exptl_crystal_F_000 568
_exptl_crystal_size_max 0.307
_exptl_crystal_size_mid 0.242
_exptl_crystal_size_min 0.126
_refine_diff_density_max 0.285
_refine_diff_density_min -0.384
_refine_ls_extinction_method none
_refine_ls_goodness_of_fit_ref 1.128
_refine_ls_hydrogen_treatment constr
_refine_ls_matrix_type full
_refine_ls_number_parameters 354
_refine_ls_number_reflns 5194
_refine_ls_number_restraints 0
_refine_ls_restrained_S_all 1.128
_refine_ls_R_factor_all 0.0687
_refine_ls_R_factor_gt 0.0541
_refine_ls_shift/su_max 0.000
_refine_ls_shift/su_mean 0.000
_refine_ls_structure_factor_coef Fsqd
_refine_ls_weighting_details 'w=1/[\s^2^(Fo^2^)+(0.0502P)^2^+0.9577P] where P=(Fo^2^+2Fc^2^)/3'
_refine_ls_weighting_scheme calc
_refine_ls_wR_factor_gt 0.1365
_refine_ls_wR_factor_ref 0.1502
_reflns_number_gt 4176
_reflns_number_total 5194
_reflns_threshold_expression 'I > 2\s(I)'
_cod_data_source_file pk2671sup1.cif
_cod_data_source_block I
_cod_database_code 2244214
_shelx_space_group_comment
;
The symmetry employed for this shelxl refinement is uniquely defined
by the following loop, which should always be used as a source of
symmetry information in preference to the above space-group names.
They are only intended as comments.
;
_shelx_estimated_absorpt_t_min 0.944
_shelx_estimated_absorpt_t_max 0.977

loop_
_space_group_symop_operation_xyz
'x, y, z'
'-x, -y, -z'

loop_
_atom_site_type_symbol
_atom_site_label
_atom_site_fract_x
_atom_site_fract_y
_atom_site_fract_z
_atom_site_U_iso_or_equiv
_atom_site_adp_type
_atom_site_calc_flag
_atom_site_occupancy
_atom_site_disorder_assembly
_atom_site_disorder_group
C C1 0.5947(3) 0.82807(19) 0.33841(19) 0.0432(5) Uani d 1 . .
C C2 0.5905(4) 0.9424(2) 0.3415(2) 0.0547(7) Uani d 1 . .
H H2 0.534951 0.969581 0.287941 0.066 Uiso calc 1 . .
C C3 0.6708(4) 1.0137(2) 0.4262(2) 0.0602(8) Uani d 1 . .
H H3 0.670280 1.090490 0.429413 0.072 Uiso calc 1 . .
C C4 0.7534(4) 0.9746(2) 0.5077(2) 0.0550(7) Uani d 1 . .
C C5 0.7536(3) 0.8609(2) 0.5069(2) 0.0484(6) Uani d 1 . .
H H5 0.805234 0.834352 0.562212 0.058 Uiso calc 1 . .
C C6 0.6741(3) 0.78757(18) 0.42037(19) 0.0413(5) Uani d 1 . .
C C7 0.6522(3) 0.66650(18) 0.39461(18) 0.0384(5) Uani d 1 . .
C C8 0.7000(3) 0.58302(18) 0.44653(18) 0.0382(5) Uani d 1 . .
H H8 0.760023 0.601797 0.511504 0.046 Uiso calc 1 . .
C C9 0.6584(3) 0.47101(18) 0.40159(18) 0.0369(5) Uani d 1 . .
C C10 0.5673(3) 0.44179(18) 0.30303(18) 0.0369(5) Uani d 1 . .
C C11 0.5192(3) 0.52566(19) 0.25104(19) 0.0411(5) Uani d 1 . .
H H11 0.458835 0.507465 0.186175 0.049 Uiso calc 1 . .
C C12 0.5621(3) 0.63664(18) 0.29683(19) 0.0390(5) Uani d 1 . .
C C13 0.4990(3) 0.32669(18) 0.25064(17) 0.0359(5) Uani d 1 . .
C C14 0.5846(3) 0.23731(19) 0.19937(19) 0.0397(5) Uani d 1 . .
C C15 0.5085(3) 0.1383(2) 0.1430(2) 0.0461(6) Uani d 1 . .
H H15 0.569368 0.080494 0.109286 0.055 Uiso calc 1 . .
C C16 0.3402(3) 0.1284(2) 0.1385(2) 0.0479(6) Uani d 1 . .
C C17 0.2487(3) 0.2110(2) 0.1896(2) 0.0508(6) Uani d 1 . .
H H17 0.134812 0.201332 0.187587 0.061 Uiso calc 1 . .
C C18 0.3288(3) 0.3093(2) 0.2444(2) 0.0441(5) Uani d 1 . .
H H18 0.266421 0.366080 0.278478 0.053 Uiso calc 1 . .
C C19 0.7117(3) 0.38165(19) 0.45764(19) 0.0422(5) Uani d 1 . .
C C20 0.6890(3) 0.7300(2) 0.0857(2) 0.0506(6) Uani d 1 . .
C C21 0.7943(4) 0.8241(3) 0.1038(2) 0.0722(9) Uani d 1 . .
H H21 0.761507 0.893146 0.138596 0.087 Uiso calc 1 . .
C C22 0.9537(6) 0.8117(5) 0.0674(3) 0.1089(18) Uani d 1 . .
H H22 1.029701 0.872575 0.079031 0.131 Uiso calc 1 . .
C C23 0.9955(6) 0.7078(7) 0.0144(3) 0.120(2) Uani d 1 . .
H H23 1.101471 0.699221 -0.008005 0.143 Uiso calc 1 . .
C C24 0.8868(7) 0.6181(5) -0.0060(3) 0.1110(17) Uani d 1 . .
H H24 0.916615 0.550314 -0.045527 0.133 Uiso calc 1 . .
C C25 0.7336(5) 0.6269(3) 0.0313(3) 0.0739(9) Uani d 1 . .
H H25 0.660166 0.564583 0.020359 0.089 Uiso calc 1 . .
C C26 0.9088(6) 1.0250(3) 0.6723(3) 0.0956(14) Uani d 1 . .
H H26A 0.830154 0.991505 0.711004 0.143 Uiso calc 1 . .
H H26B 0.962806 1.089934 0.717734 0.143 Uiso calc 1 . .
H H26C 0.988796 0.971938 0.647947 0.143 Uiso calc 1 . .
C C27 0.8536(4) 0.3375(2) 0.6062(2) 0.0535(7) Uani d 1 . .
H H27A 0.934315 0.294924 0.565185 0.064 Uiso calc 1 . .
H H27B 0.764671 0.286048 0.616283 0.064 Uiso calc 1 . .
C C28 0.9307(4) 0.3968(3) 0.7108(2) 0.0673(8) Uani d 1 . .
H H28A 1.013542 0.451088 0.700178 0.101 Uiso calc 1 . .
H H28B 0.980023 0.343642 0.746679 0.101 Uiso calc 1 . .
H H28C 0.848189 0.434050 0.752872 0.101 Uiso calc 1 . .
N N1 0.5207(3) 0.73549(16) 0.26146(17) 0.0445(5) Uani d 1 . .
N N2 0.7653(3) 0.2432(2) 0.2032(2) 0.0580(6) Uani d 1 . .
O O1 0.3949(3) 0.64184(17) 0.08549(17) 0.0671(6) Uani d 1 . .
O O2 0.4347(3) 0.84684(17) 0.12977(17) 0.0676(6) Uani d 1 . .
O O3 0.8282(3) 1.05644(16) 0.58552(18) 0.0792(7) Uani d 1 . .
O O4 0.6862(3) 0.28366(15) 0.42290(17) 0.0798(8) Uani d 1 . .
O O5 0.7909(2) 0.42120(13) 0.55099(14) 0.0494(4) Uani d 1 . .
O O6 0.8380(3) 0.33442(19) 0.2187(2) 0.0800(7) Uani d 1 . .
O O7 0.8334(3) 0.1550(2) 0.1902(3) 0.0957(9) Uani d 1 . .
S S1 0.49241(8) 0.73975(5) 0.13348(5) 0.0483(2) Uani d 1 . .
F F1 0.2637(2) 0.03387(13) 0.08098(16) 0.0748(6) Uani d 1 . .

loop_
_atom_site_aniso_label
_atom_site_aniso_U_11
_atom_site_aniso_U_22
_atom_site_aniso_U_33
_atom_site_aniso_U_12
_atom_site_aniso_U_13
_atom_site_aniso_U_23
C1 0.0559(15) 0.0285(11) 0.0468(13) 0.0031(10) 0.0074(11) 0.0106(10)
C2 0.0776(19) 0.0340(13) 0.0562(16) 0.0105(12) 0.0076(14) 0.0156(11)
C3 0.093(2) 0.0257(12) 0.0631(17) 0.0059(13) 0.0135(16) 0.0100(11)
C4 0.079(2) 0.0314(13) 0.0523(15) -0.0046(12) 0.0100(14) 0.0029(11)
C5 0.0657(17) 0.0318(12) 0.0465(14) -0.0009(11) 0.0030(12) 0.0058(10)
C6 0.0529(14) 0.0288(11) 0.0435(13) 0.0018(10) 0.0076(10) 0.0096(9)
C7 0.0481(13) 0.0276(11) 0.0405(12) 0.0004(9) 0.0048(10) 0.0092(9)
C8 0.0482(13) 0.0292(11) 0.0376(11) 0.0007(9) 0.0017(10) 0.0086(9)
C9 0.0443(12) 0.0296(11) 0.0385(12) 0.0012(9) 0.0044(9) 0.0104(9)
C10 0.0420(12) 0.0292(11) 0.0401(12) -0.0001(9) 0.0052(9) 0.0081(9)
C11 0.0480(13) 0.0348(12) 0.0404(12) -0.0019(10) -0.0029(10) 0.0099(9)
C12 0.0456(13) 0.0305(11) 0.0439(12) 0.0007(9) 0.0023(10) 0.0154(9)
C13 0.0411(12) 0.0292(11) 0.0385(11) -0.0011(9) 0.0011(9) 0.0107(9)
C14 0.0394(12) 0.0350(12) 0.0443(12) -0.0005(9) 0.0022(10) 0.0078(9)
C15 0.0554(15) 0.0312(12) 0.0497(14) 0.0025(10) -0.0027(11) 0.0048(10)
C16 0.0517(15) 0.0316(12) 0.0585(15) -0.0067(10) -0.0146(12) 0.0110(11)
C17 0.0379(13) 0.0437(14) 0.0729(18) -0.0046(11) -0.0077(12) 0.0214(13)
C18 0.0414(13) 0.0374(12) 0.0554(14) 0.0046(10) 0.0038(11) 0.0135(11)
C19 0.0546(14) 0.0307(12) 0.0427(13) 0.0006(10) 0.0019(11) 0.0113(9)
C20 0.0607(16) 0.0537(15) 0.0379(13) 0.0025(12) -0.0091(11) 0.0141(11)
C21 0.074(2) 0.091(2) 0.0472(16) -0.0215(18) -0.0042(15) 0.0091(16)
C22 0.081(3) 0.191(5) 0.052(2) -0.043(3) -0.0110(19) 0.033(3)
C23 0.078(3) 0.235(7) 0.050(2) 0.042(4) -0.001(2) 0.035(3)
C24 0.122(4) 0.153(5) 0.064(2) 0.075(4) 0.005(3) 0.023(3)
C25 0.098(3) 0.071(2) 0.0551(18) 0.0295(19) -0.0012(17) 0.0137(15)
C26 0.144(4) 0.065(2) 0.068(2) -0.032(2) -0.022(2) 0.0060(18)
C27 0.0665(17) 0.0436(14) 0.0554(16) 0.0101(12) -0.0020(13) 0.0220(12)
C28 0.076(2) 0.072(2) 0.0559(17) 0.0126(16) -0.0095(15) 0.0197(15)
N1 0.0546(12) 0.0305(10) 0.0508(12) 0.0017(9) -0.0021(9) 0.0155(9)
N2 0.0448(13) 0.0518(14) 0.0717(16) -0.0017(11) 0.0119(11) -0.0023(11)
O1 0.0753(14) 0.0557(12) 0.0692(13) -0.0174(10) -0.0300(11) 0.0238(10)
O2 0.0830(15) 0.0528(12) 0.0743(14) 0.0187(10) -0.0081(11) 0.0302(10)
O3 0.128(2) 0.0355(10) 0.0670(14) -0.0149(11) -0.0070(13) 0.0004(9)
O4 0.142(2) 0.0282(10) 0.0659(13) -0.0011(11) -0.0335(13) 0.0130(9)
O5 0.0695(12) 0.0319(8) 0.0475(10) 0.0026(8) -0.0100(8) 0.0134(7)
O6 0.0534(12) 0.0631(14) 0.1118(19) -0.0173(11) 0.0258(12) -0.0109(13)
O7 0.0493(13) 0.0665(15) 0.163(3) 0.0153(11) 0.0119(15) -0.0009(16)
S1 0.0555(4) 0.0389(3) 0.0527(4) 0.0009(3) -0.0122(3) 0.0189(3)
F1 0.0759(12) 0.0370(8) 0.1018(14) -0.0127(8) -0.0333(10) 0.0047(8)

loop_
_atom_type_symbol
_atom_type_description
_atom_type_scat_dispersion_real
_atom_type_scat_dispersion_imag
_atom_type_scat_source
C C 0.0033 0.0016 'International Tables Vol C Tables 4.2.6.8 and 6.1.1.4'
H H 0.0000 0.0000 'International Tables Vol C Tables 4.2.6.8 and 6.1.1.4'
N N 0.0061 0.0033 'International Tables Vol C Tables 4.2.6.8 and 6.1.1.4'
O O 0.0106 0.0060 'International Tables Vol C Tables 4.2.6.8 and 6.1.1.4'
S S 0.1246 0.1234 'International Tables Vol C Tables 4.2.6.8 and 6.1.1.4'
F F 0.0171 0.0103 'International Tables Vol C Tables 4.2.6.8 and 6.1.1.4'

loop_
_geom_angle_atom_site_label_1
_geom_angle_atom_site_label_2
_geom_angle_atom_site_label_3
_geom_angle_site_symmetry_1
_geom_angle_site_symmetry_3
_geom_angle
_geom_angle_publ_flag
C2 C1 C6 . . 121.1(2) ?
C2 C1 N1 . . 129.8(2) ?
C6 C1 N1 . . 109.12(19) ?
C3 C2 C1 . . 117.7(3) ?
C3 C2 H2 . . 121.1 ?
C1 C2 H2 . . 121.1 ?
C2 C3 C4 . . 121.9(2) ?
C2 C3 H3 . . 119.0 ?
C4 C3 H3 . . 119.0 ?
O3 C4 C5 . . 124.8(3) ?
O3 C4 C3 . . 114.5(2) ?
C5 C4 C3 . . 120.7(3) ?
C4 C5 C6 . . 117.8(2) ?
C4 C5 H5 . . 121.1 ?
C6 C5 H5 . . 121.1 ?
C5 C6 C1 . . 120.8(2) ?
C5 C6 C7 . . 131.9(2) ?
C1 C6 C7 . . 107.3(2) ?
C8 C7 C12 . . 119.1(2) ?
C8 C7 C6 . . 133.2(2) ?
C12 C7 C6 . . 107.7(2) ?
C7 C8 C9 . . 120.1(2) ?
C7 C8 H8 . . 119.9 ?
C9 C8 H8 . . 119.9 ?
C8 C9 C10 . . 120.3(2) ?
C8 C9 C19 . . 119.7(2) ?
C10 C9 C19 . . 120.0(2) ?
C11 C10 C9 . . 119.5(2) ?
C11 C10 C13 . . 114.0(2) ?
C9 C10 C13 . . 126.16(19) ?
C12 C11 C10 . . 119.4(2) ?
C12 C11 H11 . . 120.3 ?
C10 C11 H11 . . 120.3 ?
C11 C12 C7 . . 121.5(2) ?
C11 C12 N1 . . 129.3(2) ?
C7 C12 N1 . . 109.07(19) ?
C18 C13 C14 . . 115.5(2) ?
C18 C13 C10 . . 116.5(2) ?
C14 C13 C10 . . 127.7(2) ?
C15 C14 C13 . . 123.4(2) ?
C15 C14 N2 . . 115.6(2) ?
C13 C14 N2 . . 121.0(2) ?
C16 C15 C14 . . 117.6(2) ?
C16 C15 H15 . . 121.2 ?
C14 C15 H15 . . 121.2 ?
F1 C16 C17 . . 119.4(2) ?
F1 C16 C15 . . 118.4(2) ?
C17 C16 C15 . . 122.1(2) ?
C16 C17 C18 . . 118.6(2) ?
C16 C17 H17 . . 120.7 ?
C18 C17 H17 . . 120.7 ?
C17 C18 C13 . . 122.6(2) ?
C17 C18 H18 . . 118.7 ?
C13 C18 H18 . . 118.7 ?
O4 C19 O5 . . 122.6(2) ?
O4 C19 C9 . . 124.0(2) ?
O5 C19 C9 . . 113.48(19) ?
C21 C20 C25 . . 122.3(3) ?
C21 C20 S1 . . 119.3(2) ?
C25 C20 S1 . . 118.5(3) ?
C20 C21 C22 . . 117.5(4) ?
C20 C21 H21 . . 121.3 ?
C22 C21 H21 . . 121.3 ?
C23 C22 C21 . . 119.1(4) ?
C23 C22 H22 . . 120.5 ?
C21 C22 H22 . . 120.5 ?
C24 C23 C22 . . 122.0(5) ?
C24 C23 H23 . . 119.0 ?
C22 C23 H23 . . 119.0 ?
C23 C24 C25 . . 120.1(5) ?
C23 C24 H24 . . 119.9 ?
C25 C24 H24 . . 119.9 ?
C24 C25 C20 . . 119.0(4) ?
C24 C25 H25 . . 120.5 ?
C20 C25 H25 . . 120.5 ?
O3 C26 H26A . . 109.5 ?
O3 C26 H26B . . 109.5 ?
H26A C26 H26B . . 109.5 ?
O3 C26 H26C . . 109.5 ?
H26A C26 H26C . . 109.5 ?
H26B C26 H26C . . 109.5 ?
O5 C27 C28 . . 108.0(2) ?
O5 C27 H27A . . 110.1 ?
C28 C27 H27A . . 110.1 ?
O5 C27 H27B . . 110.1 ?
C28 C27 H27B . . 110.1 ?
H27A C27 H27B . . 108.4 ?
C27 C28 H28A . . 109.5 ?
C27 C28 H28B . . 109.5 ?
H28A C28 H28B . . 109.5 ?
C27 C28 H28C . . 109.5 ?
H28A C28 H28C . . 109.5 ?
H28B C28 H28C . . 109.5 ?
C12 N1 C1 . . 106.72(19) ?
C12 N1 S1 . . 122.61(17) ?
C1 N1 S1 . . 122.44(16) ?
O6 N2 O7 . . 123.7(2) ?
O6 N2 C14 . . 118.9(2) ?
O7 N2 C14 . . 117.4(2) ?
C4 O3 C26 . . 118.4(2) ?
C19 O5 C27 . . 115.66(19) ?
O2 S1 O1 . . 119.94(13) ?
O2 S1 N1 . . 106.24(12) ?
O1 S1 N1 . . 106.37(11) ?
O2 S1 C20 . . 109.43(14) ?
O1 S1 C20 . . 109.01(14) ?
N1 S1 C20 . . 104.74(11) ?

loop_
_geom_bond_atom_site_label_1
_geom_bond_atom_site_label_2
_geom_bond_site_symmetry_2
_geom_bond_distance
_geom_bond_publ_flag
C1 C2 . 1.390(3) ?
C1 C6 . 1.396(3) ?
C1 N1 . 1.434(3) ?
C2 C3 . 1.369(4) ?
C2 H2 . 0.9300 ?
C3 C4 . 1.395(4) ?
C3 H3 . 0.9300 ?
C4 O3 . 1.363(3) ?
C4 C5 . 1.386(3) ?
C5 C6 . 1.393(3) ?
C5 H5 . 0.9300 ?
C6 C7 . 1.449(3) ?
C7 C8 . 1.386(3) ?
C7 C12 . 1.400(3) ?
C8 C9 . 1.393(3) ?
C8 H8 . 0.9300 ?
C9 C10 . 1.412(3) ?
C9 C19 . 1.492(3) ?
C10 C11 . 1.391(3) ?
C10 C13 . 1.501(3) ?
C11 C12 . 1.387(3) ?
C11 H11 . 0.9300 ?
C12 N1 . 1.421(3) ?
C13 C18 . 1.392(3) ?
C13 C14 . 1.393(3) ?
C14 C15 . 1.381(3) ?
C14 N2 . 1.471(3) ?
C15 C16 . 1.371(4) ?
C15 H15 . 0.9300 ?
C16 F1 . 1.348(3) ?
C16 C17 . 1.363(4) ?
C17 C18 . 1.382(3) ?
C17 H17 . 0.9300 ?
C18 H18 . 0.9300 ?
C19 O4 . 1.195(3) ?
C19 O5 . 1.326(3) ?
C20 C21 . 1.377(4) ?
C20 C25 . 1.387(4) ?
C20 S1 . 1.749(3) ?
C21 C22 . 1.411(6) ?
C21 H21 . 0.9300 ?
C22 C23 . 1.381(8) ?
C22 H22 . 0.9300 ?
C23 C24 . 1.352(7) ?
C23 H23 . 0.9300 ?
C24 C25 . 1.365(6) ?
C24 H24 . 0.9300 ?
C25 H25 . 0.9300 ?
C26 O3 . 1.397(4) ?
C26 H26A . 0.9600 ?
C26 H26B . 0.9600 ?
C26 H26C . 0.9600 ?
C27 O5 . 1.454(3) ?
C27 C28 . 1.490(4) ?
C27 H27A . 0.9700 ?
C27 H27B . 0.9700 ?
C28 H28A . 0.9600 ?
C28 H28B . 0.9600 ?
C28 H28C . 0.9600 ?
N1 S1 . 1.668(2) ?
N2 O6 . 1.213(3) ?
N2 O7 . 1.219(3) ?
O1 S1 . 1.419(2) ?
O2 S1 . 1.4172(19) ?

loop_
_geom_hbond_atom_site_label_D
_geom_hbond_atom_site_label_H
_geom_hbond_atom_site_label_A
_geom_hbond_site_symmetry_A
_geom_hbond_distance_DH
_geom_hbond_distance_HA
_geom_hbond_distance_DA
_geom_hbond_angle_DHA
_geom_hbond_publ_flag
C2 H2 O2 . 0.93 2.36 2.945(4) 120.6 yes
C3 H3 O4 1_565 0.93 2.37 3.301(3) 174.2 yes
C11 H11 O1 . 0.93 2.35 2.952(3) 122.5 yes
C17 H17 O7 1_455 0.93 2.50 3.428(3) 173.3 yes

loop_
_geom_torsion_atom_site_label_1
_geom_torsion_atom_site_label_2
_geom_torsion_atom_site_label_3
_geom_torsion_atom_site_label_4
_geom_torsion_site_symmetry_1
_geom_torsion_site_symmetry_2
_geom_torsion_site_symmetry_3
_geom_torsion_site_symmetry_4
_geom_torsion
_geom_torsion_publ_flag
C6 C1 C2 C3 . . . . 1.9(4) ?
N1 C1 C2 C3 . . . . 178.9(3) ?
C1 C2 C3 C4 . . . . -0.6(5) ?
C2 C3 C4 O3 . . . . 179.4(3) ?
C2 C3 C4 C5 . . . . -1.5(5) ?
O3 C4 C5 C6 . . . . -178.7(3) ?
C3 C4 C5 C6 . . . . 2.3(4) ?
C4 C5 C6 C1 . . . . -1.0(4) ?
C4 C5 C6 C7 . . . . 179.7(3) ?
C2 C1 C6 C5 . . . . -1.1(4) ?
N1 C1 C6 C5 . . . . -178.7(2) ?
C2 C1 C6 C7 . . . . 178.4(2) ?
N1 C1 C6 C7 . . . . 0.8(3) ?
C5 C6 C7 C8 . . . . 0.9(5) ?
C1 C6 C7 C8 . . . . -178.5(3) ?
C5 C6 C7 C12 . . . . -179.8(3) ?
C1 C6 C7 C12 . . . . 0.9(3) ?
C12 C7 C8 C9 . . . . -0.1(4) ?
C6 C7 C8 C9 . . . . 179.2(2) ?
C7 C8 C9 C10 . . . . 0.0(3) ?
C7 C8 C9 C19 . . . . 179.5(2) ?
C8 C9 C10 C11 . . . . 0.0(3) ?
C19 C9 C10 C11 . . . . -179.5(2) ?
C8 C9 C10 C13 . . . . -173.3(2) ?
C19 C9 C10 C13 . . . . 7.2(4) ?
C9 C10 C11 C12 . . . . 0.2(4) ?
C13 C10 C11 C12 . . . . 174.2(2) ?
C10 C11 C12 C7 . . . . -0.3(4) ?
C10 C11 C12 N1 . . . . -176.7(2) ?
C8 C7 C12 C11 . . . . 0.2(4) ?
C6 C7 C12 C11 . . . . -179.2(2) ?
C8 C7 C12 N1 . . . . 177.3(2) ?
C6 C7 C12 N1 . . . . -2.2(3) ?
C11 C10 C13 C18 . . . . -62.6(3) ?
C9 C10 C13 C18 . . . . 110.9(3) ?
C11 C10 C13 C14 . . . . 111.5(3) ?
C9 C10 C13 C14 . . . . -75.0(3) ?
C18 C13 C14 C15 . . . . 1.8(3) ?
C10 C13 C14 C15 . . . . -172.4(2) ?
C18 C13 C14 N2 . . . . -177.8(2) ?
C10 C13 C14 N2 . . . . 8.1(4) ?
C13 C14 C15 C16 . . . . -0.4(4) ?
N2 C14 C15 C16 . . . . 179.1(2) ?
C14 C15 C16 F1 . . . . 177.9(2) ?
C14 C15 C16 C17 . . . . -1.7(4) ?
F1 C16 C17 C18 . . . . -177.2(2) ?
C15 C16 C17 C18 . . . . 2.4(4) ?
C16 C17 C18 C13 . . . . -0.9(4) ?
C14 C13 C18 C17 . . . . -1.1(3) ?
C10 C13 C18 C17 . . . . 173.7(2) ?
C8 C9 C19 O4 . . . . -177.3(3) ?
C10 C9 C19 O4 . . . . 2.2(4) ?
C8 C9 C19 O5 . . . . 2.9(3) ?
C10 C9 C19 O5 . . . . -177.6(2) ?
C25 C20 C21 C22 . . . . -1.9(4) ?
S1 C20 C21 C22 . . . . 177.6(2) ?
C20 C21 C22 C23 . . . . 1.2(5) ?
C21 C22 C23 C24 . . . . 1.6(6) ?
C22 C23 C24 C25 . . . . -3.8(7) ?
C23 C24 C25 C20 . . . . 3.1(6) ?
C21 C20 C25 C24 . . . . -0.2(5) ?
S1 C20 C25 C24 . . . . -179.7(3) ?
C11 C12 N1 C1 . . . . 179.3(2) ?
C7 C12 N1 C1 . . . . 2.6(3) ?
C11 C12 N1 S1 . . . . -31.7(4) ?
C7 C12 N1 S1 . . . . 151.62(18) ?
C2 C1 N1 C12 . . . . -179.4(3) ?
C6 C1 N1 C12 . . . . -2.1(3) ?
C2 C1 N1 S1 . . . . 31.5(4) ?
C6 C1 N1 S1 . . . . -151.14(19) ?
C15 C14 N2 O6 . . . . 155.8(3) ?
C13 C14 N2 O6 . . . . -24.6(4) ?
C15 C14 N2 O7 . . . . -24.1(4) ?
C13 C14 N2 O7 . . . . 155.5(3) ?
C5 C4 O3 C26 . . . . -1.4(5) ?
C3 C4 O3 C26 . . . . 177.7(3) ?
O4 C19 O5 C27 . . . . 3.4(4) ?
C9 C19 O5 C27 . . . . -176.7(2) ?
C28 C27 O5 C19 . . . . -177.3(2) ?
C12 N1 S1 O2 . . . . 173.3(2) ?
C1 N1 S1 O2 . . . . -42.4(2) ?
C12 N1 S1 O1 . . . . 44.5(2) ?
C1 N1 S1 O1 . . . . -171.3(2) ?
C12 N1 S1 C20 . . . . -70.9(2) ?
C1 N1 S1 C20 . . . . 73.4(2) ?
C21 C20 S1 O2 . . . . 33.8(3) ?
C25 C20 S1 O2 . . . . -146.8(2) ?
C21 C20 S1 O1 . . . . 166.7(2) ?
C25 C20 S1 O1 . . . . -13.8(2) ?
C21 C20 S1 N1 . . . . -79.8(2) ?
C25 C20 S1 N1 . . . . 99.7(2) ?

_cod_database_fobs_code 2244214
